data_2222022
loop_
_publ_author_name
'Jang, Yong'
'Lo, Kong Mun'
'Ng, Seik Weng'

_publ_section_title
;
 Bis[4-(dimethylamino)pyridinium] pentabromidochloridostannate(IV)
;
_journal_coeditor_code HB2965
_journal_issue 6
_journal_name_full 'Acta Crystallographica Section E'
_journal_page_first m645
_journal_paper_doi 10.1107/S160053680901705X
_journal_volume 65
_journal_year 2009
_chemical_formula_iupac '(C7 H11 N2)2 [Sn Br5 Cl]'
_chemical_formula_moiety '2[C7 H11 N2] +, [Sn Br5 Cl] 2-'
_chemical_formula_sum 'C14 H22 Br5 Cl N4 Sn'
_chemical_formula_weight 800.05
_chemical_name_systematic
;
Bis[4-(dimethylamino)pyridinium] pentabromidochloridostannate(IV)
;
_space_group_IT_number 14
_symmetry_cell_setting monoclinic
_symmetry_space_group_name_Hall '-P 2ybc'
_symmetry_space_group_name_H-M 'P 1 21/c 1'
_atom_sites_solution_hydrogens geom
_atom_sites_solution_primary direct
_atom_sites_solution_secondary difmap
_audit_creation_method SHELXL-97
_cell_angle_alpha 90.00
_cell_angle_beta 107.1230(10)
_cell_angle_gamma 90.00
_cell_formula_units_Z 2
_cell_length_a 8.44240(10)
_cell_length_b 11.8821(2)
_cell_length_c 11.8868(2)
_cell_measurement_reflns_used 5777
_cell_measurement_temperature 100(2)
_cell_measurement_theta_max 28.3
_cell_measurement_theta_min 2.5
_cell_volume 1139.55(3)
_computing_cell_refinement 'SAINT (Bruker, 2007)'
_computing_data_collection 'APEX2 software (Bruker, 2007)'
_computing_data_reduction 'SAINT (Bruker, 2007)'
_computing_molecular_graphics 'X-Seed (Barbour, 2001)'
_computing_publication_material 'pubCIF (Westrip, 2009)'
_computing_structure_refinement 'SHELXL-97 (Sheldrick, 2008)'
_computing_structure_solution 'SHELXS-97 (Sheldrick, 2008)'
_diffrn_ambient_temperature 100(2)
_diffrn_measured_fraction_theta_full 1.000
_diffrn_measured_fraction_theta_max 1.000
_diffrn_measurement_device_type 'Bruker SMART APEX CCD'
_diffrn_measurement_method '\w scans'
_diffrn_radiation_monochromator graphite
_diffrn_radiation_source 'fine-focus sealed tube'
_diffrn_radiation_type MoK\a
_diffrn_radiation_wavelength 0.71073
_diffrn_reflns_av_R_equivalents 0.0218
_diffrn_reflns_av_sigmaI/netI 0.0215
_diffrn_reflns_limit_h_max 10
_diffrn_reflns_limit_h_min -10
_diffrn_reflns_limit_k_max 15
_diffrn_reflns_limit_k_min -15
_diffrn_reflns_limit_l_max 15
_diffrn_reflns_limit_l_min -15
_diffrn_reflns_number 9261
_diffrn_reflns_theta_full 27.50
_diffrn_reflns_theta_max 27.50
_diffrn_reflns_theta_min 2.48
_diffrn_standards_decay_% 0
_diffrn_standards_interval_count 0
_diffrn_standards_interval_time 0
_diffrn_standards_number 0
_exptl_absorpt_coefficient_mu 10.011
_exptl_absorpt_correction_T_max 0.434
_exptl_absorpt_correction_T_min 0.152
_exptl_absorpt_correction_type multi-scan
_exptl_absorpt_process_details '(SADABS; Sheldrick, 1996)'
_exptl_crystal_colour colourless
_exptl_crystal_density_diffrn 2.332
_exptl_crystal_density_method 'not measured'
_exptl_crystal_description Block
_exptl_crystal_F_000 752
_exptl_crystal_size_max 0.30
_exptl_crystal_size_mid 0.10
_exptl_crystal_size_min 0.10
_refine_diff_density_max 0.913
_refine_diff_density_min -0.947
_refine_ls_extinction_method none
_refine_ls_goodness_of_fit_ref 1.013
_refine_ls_hydrogen_treatment constr
_refine_ls_matrix_type full
_refine_ls_number_parameters 121
_refine_ls_number_reflns 2613
_refine_ls_number_restraints 4
_refine_ls_restrained_S_all 1.012
_refine_ls_R_factor_all 0.0234
_refine_ls_R_factor_gt 0.0205
_refine_ls_shift/su_max 0.001
_refine_ls_shift/su_mean 0.001
_refine_ls_structure_factor_coef Fsqd
_refine_ls_weighting_details 'calc w=1/[\s^2^(Fo^2^)+(0.0276P)^2^+1.7721P] where P=(Fo^2^+2Fc^2^)/3'
_refine_ls_weighting_scheme calc
_refine_ls_wR_factor_gt 0.0517
_refine_ls_wR_factor_ref 0.0528
_reflns_number_gt 2408
_reflns_number_total 2613
_reflns_threshold_expression I>2\s(I)
_cod_data_source_file hb2965.cif
_cod_data_source_block I
_cod_depositor_comments
;
The following automatic conversions were performed:
'_symmetry_cell_setting' value 'Monoclinic' changed to 'monoclinic'
according to '/home/saulius/struct/CIF-dictionaries/cif_core.dic'
dictionary named 'cif_core.dic' version 2.4.1 from
2010-06-29.

'_exptl_absorpt_correction_type' value 'Multi-scan' changed
to 'multi-scan' according to
'/home/saulius/struct/CIF-dictionaries/cif_core.dic' dictionary named
'cif_core.dic' version 2.4.1 from 2010-06-29.

Automatic conversion script
Id: cif_fix_enum 1527 2010-12-29 10:47:43Z saulius 

The following automatic conversions were performed:

'_symmetry_cell_setting' value 'Monoclinic' changed to 'monoclinic'
according to /home/saulius/struct/CIF-dictionaries/cif_core.dic
dictionary named 'cif_core.dic' version 2.4.1 from
2010-06-29.

'_exptl_absorpt_correction_type' value 'Multi-scan'
changed to 'multi-scan' according to
/home/saulius/struct/CIF-dictionaries/cif_core.dic dictionary named
'cif_core.dic' version 2.4.1 from 2010-06-29.

Automatic conversion script
Id: cif_fix_values 1715 2011-07-08 13:25:40Z adriana 
;
_cod_original_sg_symbol_H-M 'P 21/c'
_cod_database_code 2222022
_cod_database_fobs_code 2222022

loop_
_symmetry_equiv_pos_as_xyz
'x, y, z'
'-x, y+1/2, -z+1/2'
'-x, -y, -z'
'x, -y-1/2, z-1/2'

loop_
_atom_site_type_symbol
_atom_site_label
_atom_site_fract_x
_atom_site_fract_y
_atom_site_fract_z
_atom_site_U_iso_or_equiv
_atom_site_adp_type
_atom_site_calc_flag
_atom_site_refinement_flags
_atom_site_occupancy
_atom_site_disorder_assembly
_atom_site_disorder_group
Sn Sn1 0.5000 0.5000 0.5000 0.01035(7) Uani d S 1 . .
Br Br1 0.50979(5) 0.63602(3) 0.66902(3) 0.02104(10) Uani d P 0.6561(12) . .
Br Br2 0.58402(4) 0.33881(2) 0.64884(3) 0.02209(9) Uani d P 0.8438(12) . .
Br Br3 0.80725(3) 0.53820(3) 0.52248(3) 0.02568(8) Uani d . 1 . .
Cl Cl1 0.50979(5) 0.63602(3) 0.66902(3) 0.02104(10) Uani d P 0.3439(12) . .
Cl Cl2 0.58402(4) 0.33881(2) 0.64884(3) 0.02209(9) Uani d P 0.1561(12) . .
N N1 0.6520(3) 0.8746(2) 0.5886(3) 0.0271(6) Uani d . 1 . .
H H1 0.5999 0.8123 0.5962 0.032 Uiso calc R 1 . .
N N2 0.9139(3) 1.15682(19) 0.5545(2) 0.0186(5) Uani d . 1 . .
C C1 0.8253(3) 1.0669(2) 0.5659(2) 0.0154(5) Uani d . 1 . .
C C2 0.7373(4) 1.0025(2) 0.4666(3) 0.0194(5) Uani d . 1 . .
H H2 0.7358 1.0257 0.3898 0.023 Uiso calc R 1 . .
C C3 0.6551(4) 0.9077(2) 0.4809(3) 0.0245(6) Uani d . 1 . .
H H3 0.5991 0.8642 0.4139 0.029 Uiso calc R 1 . .
C C4 0.7277(4) 0.9358(3) 0.6848(3) 0.0251(6) Uani d . 1 . .
H H4 0.7203 0.9125 0.7595 0.030 Uiso calc R 1 . .
C C5 0.8137(4) 1.0296(2) 0.6768(3) 0.0211(6) Uani d . 1 . .
H H5 0.8670 1.0711 0.7459 0.025 Uiso calc R 1 . .
C C6 0.9127(4) 1.1990(3) 0.4393(3) 0.0249(6) Uani d . 1 . .
H H6A 0.9488 1.1393 0.3955 0.037 Uiso calc R 1 . .
H H6B 0.9883 1.2633 0.4490 0.037 Uiso calc R 1 . .
H H6C 0.8002 1.2229 0.3958 0.037 Uiso calc R 1 . .
C C7 1.0105(4) 1.2208(3) 0.6571(3) 0.0291(7) Uani d . 1 . .
H H7A 0.9353 1.2650 0.6887 0.044 Uiso calc R 1 . .
H H7B 1.0866 1.2715 0.6336 0.044 Uiso calc R 1 . .
H H7C 1.0740 1.1687 0.7175 0.044 Uiso calc R 1 . .

loop_
_atom_site_aniso_label
_atom_site_aniso_U_11
_atom_site_aniso_U_22
_atom_site_aniso_U_33
_atom_site_aniso_U_12
_atom_site_aniso_U_13
_atom_site_aniso_U_23
Sn1 0.00978(11) 0.01195(11) 0.00936(12) -0.00163(8) 0.00287(9) -0.00006(8)
Br1 0.0306(2) 0.01735(16) 0.01761(19) -0.00301(13) 0.01094(15) -0.00399(12)
Br2 0.03025(18) 0.01759(15) 0.01582(17) -0.00058(12) 0.00271(13) 0.00430(11)
Br3 0.01302(14) 0.03789(17) 0.02652(17) -0.00656(11) 0.00643(12) -0.00107(12)
Cl1 0.0306(2) 0.01735(16) 0.01761(19) -0.00301(13) 0.01094(15) -0.00399(12)
Cl2 0.03025(18) 0.01759(15) 0.01582(17) -0.00058(12) 0.00271(13) 0.00430(11)
N1 0.0210(12) 0.0210(12) 0.0407(17) -0.0003(10) 0.0115(11) 0.0092(11)
N2 0.0175(11) 0.0195(11) 0.0167(12) -0.0033(9) 0.0019(9) -0.0018(9)
C1 0.0123(12) 0.0183(12) 0.0145(13) 0.0038(9) 0.0025(10) 0.0005(10)
C2 0.0183(13) 0.0212(13) 0.0170(14) 0.0007(10) 0.0024(11) -0.0009(11)
C3 0.0208(14) 0.0230(14) 0.0265(16) -0.0016(11) 0.0019(12) -0.0023(12)
C4 0.0214(14) 0.0320(15) 0.0256(16) 0.0108(12) 0.0130(12) 0.0122(13)
C5 0.0207(14) 0.0283(14) 0.0141(14) 0.0061(11) 0.0049(11) 0.0018(11)
C6 0.0240(14) 0.0240(14) 0.0251(16) -0.0053(11) 0.0047(12) 0.0069(12)
C7 0.0290(16) 0.0304(16) 0.0233(17) -0.0097(12) 0.0007(13) -0.0110(13)

loop_
_atom_type_symbol
_atom_type_description
_atom_type_scat_dispersion_real
_atom_type_scat_dispersion_imag
_atom_type_scat_source
C C 0.0033 0.0016 'International Tables Vol C Tables 4.2.6.8 and 6.1.1.4'
H H 0.0000 0.0000 'International Tables Vol C Tables 4.2.6.8 and 6.1.1.4'
N N 0.0061 0.0033 'International Tables Vol C Tables 4.2.6.8 and 6.1.1.4'
Cl Cl 0.1484 0.1585 'International Tables Vol C Tables 4.2.6.8 and 6.1.1.4'
Br Br -0.2901 2.4595 'International Tables Vol C Tables 4.2.6.8 and 6.1.1.4'
Sn Sn -0.6537 1.4246 'International Tables Vol C Tables 4.2.6.8 and 6.1.1.4'

loop_
_geom_angle_atom_site_label_1
_geom_angle_atom_site_label_2
_geom_angle_atom_site_label_3
_geom_angle_site_symmetry_1
_geom_angle_site_symmetry_3
_geom_angle
_geom_angle_publ_flag
Br1 Sn1 Cl1 . 3_666 180.0 ?
Br1 Sn1 Br1 . 3_666 180.0 ?
Cl1 Sn1 Br1 3_666 3_666 0.000(11) ?
Br1 Sn1 Br2 . . 89.520(11) ?
Cl1 Sn1 Br2 3_666 . 90.480(11) ?
Br1 Sn1 Br2 3_666 . 90.480(11) ?
Br1 Sn1 Cl2 . 3_666 90.480(11) ?
Cl1 Sn1 Cl2 3_666 3_666 89.520(11) ?
Br1 Sn1 Cl2 3_666 3_666 89.520(11) ?
Br2 Sn1 Cl2 . 3_666 180.000(12) ?
Br1 Sn1 Br2 . 3_666 90.480(11) ?
Cl1 Sn1 Br2 3_666 3_666 89.520(11) ?
Br1 Sn1 Br2 3_666 3_666 89.520(11) ?
Br2 Sn1 Br2 . 3_666 180.000(12) ?
Cl2 Sn1 Br2 3_666 3_666 0.00(2) ?
Br1 Sn1 Br3 . 3_666 89.512(11) ?
Cl1 Sn1 Br3 3_666 3_666 90.488(11) ?
Br1 Sn1 Br3 3_666 3_666 90.488(11) ?
Br2 Sn1 Br3 . 3_666 90.316(10) ?
Cl2 Sn1 Br3 3_666 3_666 89.684(10) ?
Br2 Sn1 Br3 3_666 3_666 89.684(10) ?
Br1 Sn1 Br3 . . 90.488(11) ?
Cl1 Sn1 Br3 3_666 . 89.512(11) ?
Br1 Sn1 Br3 3_666 . 89.512(11) ?
Br2 Sn1 Br3 . . 89.684(10) ?
Cl2 Sn1 Br3 3_666 . 90.316(10) ?
Br2 Sn1 Br3 3_666 . 90.316(10) ?
Br3 Sn1 Br3 3_666 . 180.0 ?
C4 N1 C3 . . 120.8(3) ?
C4 N1 H1 . . 119.6 ?
C3 N1 H1 . . 119.6 ?
C1 N2 C6 . . 121.5(2) ?
C1 N2 C7 . . 121.6(2) ?
C6 N2 C7 . . 116.9(2) ?
N2 C1 C2 . . 121.3(3) ?
N2 C1 C5 . . 122.5(3) ?
C2 C1 C5 . . 116.2(3) ?
C3 C2 C1 . . 120.3(3) ?
C3 C2 H2 . . 119.8 ?
C1 C2 H2 . . 119.8 ?
N1 C3 C2 . . 120.9(3) ?
N1 C3 H3 . . 119.6 ?
C2 C3 H3 . . 119.6 ?
N1 C4 C5 . . 121.1(3) ?
N1 C4 H4 . . 119.4 ?
C5 C4 H4 . . 119.4 ?
C4 C5 C1 . . 120.6(3) ?
C4 C5 H5 . . 119.7 ?
C1 C5 H5 . . 119.7 ?
N2 C6 H6A . . 109.5 ?
N2 C6 H6B . . 109.5 ?
H6A C6 H6B . . 109.5 ?
N2 C6 H6C . . 109.5 ?
H6A C6 H6C . . 109.5 ?
H6B C6 H6C . . 109.5 ?
N2 C7 H7A . . 109.5 ?
N2 C7 H7B . . 109.5 ?
H7A C7 H7B . . 109.5 ?
N2 C7 H7C . . 109.5 ?
H7A C7 H7C . . 109.5 ?
H7B C7 H7C . . 109.5 ?

loop_
_geom_bond_atom_site_label_1
_geom_bond_atom_site_label_2
_geom_bond_site_symmetry_2
_geom_bond_distance
_geom_bond_publ_flag
Sn1 Br1 . 2.5608(3) y
Sn1 Cl1 3_666 2.5608(3) ?
Sn1 Br1 3_666 2.5608(3) ?
Sn1 Br2 . 2.5618(3) y
Sn1 Cl2 3_666 2.5618(3) ?
Sn1 Br2 3_666 2.5618(3) ?
Sn1 Br3 3_666 2.5687(3) ?
Sn1 Br3 . 2.5687(3) y
N1 C4 . 1.347(4) ?
N1 C3 . 1.347(4) ?
N1 H1 . 0.8800 ?
N2 C1 . 1.334(3) ?
N2 C6 . 1.456(4) ?
N2 C7 . 1.464(4) ?
C1 C2 . 1.419(4) ?
C1 C5 . 1.421(4) ?
C2 C3 . 1.360(4) ?
C2 H2 . 0.9500 ?
C3 H3 . 0.9500 ?
C4 C5 . 1.348(4) ?
C4 H4 . 0.9500 ?
C5 H5 . 0.9500 ?
C6 H6A . 0.9800 ?
C6 H6B . 0.9800 ?
C6 H6C . 0.9800 ?
C7 H7A . 0.9800 ?
C7 H7B . 0.9800 ?
C7 H7C . 0.9800 ?

loop_
_geom_hbond_atom_site_label_D
_geom_hbond_atom_site_label_H
_geom_hbond_atom_site_label_A
_geom_hbond_site_symmetry_A
_geom_hbond_distance_DH
_geom_hbond_distance_HA
_geom_hbond_distance_DA
_geom_hbond_angle_DHA
_geom_hbond_publ_flag
N1 H1 Br1 . 0.88 2.47 3.327(2) 165 yes

loop_
_geom_torsion_atom_site_label_1
_geom_torsion_atom_site_label_2
_geom_torsion_atom_site_label_3
_geom_torsion_atom_site_label_4
_geom_torsion_site_symmetry_1
_geom_torsion_site_symmetry_2
_geom_torsion_site_symmetry_3
_geom_torsion_site_symmetry_4
_geom_torsion
_geom_torsion_publ_flag
C6 N2 C1 C2 . . . . 5.6(4) ?
C7 N2 C1 C2 . . . . -177.4(3) ?
C6 N2 C1 C5 . . . . -174.8(3) ?
C7 N2 C1 C5 . . . . 2.2(4) ?
N2 C1 C2 C3 . . . . 176.4(3) ?
C5 C1 C2 C3 . . . . -3.3(4) ?
C4 N1 C3 C2 . . . . 1.3(4) ?
C1 C2 C3 N1 . . . . 1.7(4) ?
C3 N1 C4 C5 . . . . -2.4(4) ?
N1 C4 C5 C1 . . . . 0.6(4) ?
N2 C1 C5 C4 . . . . -177.5(3) ?
C2 C1 C5 C4 . . . . 2.2(4) ?
